data_1501819
loop_
_publ_author_name
'Chao, Chih-Hua'
'Chou, Kuei-Ju'
'Wen, Zhi-Hong'
'Wang, Guey-Horng'
'Wu, Yang-Chang'
'Dai, Chang-Feng'
'Sheu, Jyh-Horng'

_publ_section_title
;
 Paraminabeolides A-F, cytotoxic and anti-inflammatory marine withanolides
 from the soft coral Paraminabea acronocephala.
;
_journal_issue 5
_journal_name_full 'Journal of natural products'
_journal_page_first 1132
_journal_page_last 1141
_journal_paper_doi 10.1021/np2000705
_journal_volume 74
_journal_year 2011
_chemical_absolute_configuration unk
_chemical_formula_moiety 'C27 H38 O3'
_chemical_formula_sum 'C27 H38 O3'
_chemical_formula_weight 410.57
_chemical_name_systematic
;
 ?
;
_space_group_IT_number 19
_symmetry_cell_setting orthorhombic
_symmetry_space_group_name_Hall 'P 2ac 2ab'
_symmetry_space_group_name_H-M 'P 21 21 21'
_atom_sites_solution_hydrogens geom
_atom_sites_solution_primary direct
_atom_sites_solution_secondary difmap
_audit_creation_date 2010-07-06
_audit_creation_method SHELXL-97
_cell_angle_alpha 90.00
_cell_angle_beta 90.00
_cell_angle_gamma 90.00
_cell_formula_units_Z 4
_cell_length_a 6.5336(5)
_cell_length_b 14.5778(10)
_cell_length_c 23.6095(16)
_cell_measurement_reflns_used 7703
_cell_measurement_temperature 298(2)
_cell_measurement_theta_max 24.98
_cell_measurement_theta_min 2.79
_cell_volume 2248.7(3)
_computing_cell_refinement 'Bruker SMART'
_computing_data_collection 'Bruker SMART'
_computing_molecular_graphics 'Ortep-3 for windows (farrugia, 1997)'
_computing_publication_material 'wingx publication routines (farrugia, 1999)'
_computing_structure_refinement 'Shelxl-97 (sheldrick, 1997)'
_computing_structure_solution 'Sir92 (altomare et al., 1993)'
_diffrn_ambient_temperature 298(2)
_diffrn_measured_fraction_theta_full 0.974
_diffrn_measured_fraction_theta_max 0.974
_diffrn_measurement_device_type 'ccd area detector'
_diffrn_measurement_method 'phi and omega scans'
_diffrn_radiation_monochromator graphite
_diffrn_radiation_source 'fine-focus sealed tube'
_diffrn_radiation_type mok\a
_diffrn_radiation_wavelength 0.71073
_diffrn_reflns_av_R_equivalents 0.0277
_diffrn_reflns_av_sigmaI/netI 0.0383
_diffrn_reflns_limit_h_max 6
_diffrn_reflns_limit_h_min -7
_diffrn_reflns_limit_k_max 15
_diffrn_reflns_limit_k_min -17
_diffrn_reflns_limit_l_max 28
_diffrn_reflns_limit_l_min -27
_diffrn_reflns_number 8990
_diffrn_reflns_theta_full 25.00
_diffrn_reflns_theta_max 25.00
_diffrn_reflns_theta_min 2.22
_exptl_absorpt_coefficient_mu 0.077
_exptl_absorpt_correction_T_max 0.7452
_exptl_absorpt_correction_T_min 0.6631
_exptl_absorpt_correction_type psi-scan
_exptl_crystal_colour colorless
_exptl_crystal_density_diffrn 1.213
_exptl_crystal_density_method 'not measured'
_exptl_crystal_description prism
_exptl_crystal_F_000 896
_exptl_crystal_size_max 0.50
_exptl_crystal_size_mid 0.30
_exptl_crystal_size_min 0.30
_refine_diff_density_max 0.198
_refine_diff_density_min -0.175
_refine_diff_density_rms 0.036
_refine_ls_abs_structure_details 'Flack H D (1983), Acta Cryst. A39, 876-881'
_refine_ls_abs_structure_Flack -1.4(12)
_refine_ls_extinction_method none
_refine_ls_goodness_of_fit_ref 1.046
_refine_ls_hydrogen_treatment constr
_refine_ls_matrix_type full
_refine_ls_number_parameters 275
_refine_ls_number_reflns 3586
_refine_ls_number_restraints 0
_refine_ls_restrained_S_all 1.046
_refine_ls_R_factor_all 0.0385
_refine_ls_R_factor_gt 0.0370
_refine_ls_shift/su_max 0.000
_refine_ls_shift/su_mean 0.000
_refine_ls_structure_factor_coef Fsqd
_refine_ls_weighting_details 'calc w=1/[\s^2^(Fo^2^)+(0.0309P)^2^+0.8742P] where P=(Fo^2^+2Fc^2^)/3'
_refine_ls_weighting_scheme calc
_refine_ls_wR_factor_gt 0.0886
_refine_ls_wR_factor_ref 0.0894
_reflns_number_gt 3433
_reflns_number_total 3586
_reflns_threshold_expression >2sigma(i)
_cod_data_source_file np2000705_si_003.cif
_cod_data_source_block i12178
_cod_original_sg_symbol_H-M 'P 2(1)2(1)2(1) '
_cod_database_code 1501819

loop_
_symmetry_equiv_pos_as_xyz
'x, y, z'
'-x+1/2, -y, z+1/2'
'x+1/2, -y+1/2, -z'
'-x, y+1/2, -z+1/2'

loop_
_atom_site_label
_atom_site_type_symbol
_atom_site_fract_x
_atom_site_fract_y
_atom_site_fract_z
_atom_site_U_iso_or_equiv
_atom_site_adp_type
_atom_site_occupancy
_atom_site_symmetry_multiplicity
_atom_site_calc_flag
_atom_site_refinement_flags
O1 O 0.1627(2) 0.60353(9) 0.22384(6) 0.0337(4) Uani 1 1 d .
O2 O 0.7782(2) -0.13098(9) -0.04118(5) 0.0278(3) Uani 1 1 d .
O3 O 0.8879(2) -0.24861(10) -0.08970(7) 0.0387(4) Uani 1 1 d .
C1 C 0.5816(3) 0.46775(12) 0.17736(8) 0.0278(5) Uani 1 1 d .
H1 H 0.6988 0.4748 0.1554 0.033 Uiso 1 1 calc R
C2 C 0.4626(3) 0.54084(13) 0.18415(8) 0.0293(5) Uani 1 1 d .
H2 H 0.4989 0.5959 0.1670 0.035 Uiso 1 1 calc R
C3 C 0.2760(3) 0.53628(13) 0.21801(8) 0.0258(4) Uani 1 1 d .
C4 C 0.2323(3) 0.44836(12) 0.24451(7) 0.0218(4) Uani 1 1 d .
H4 H 0.1171 0.4437 0.2675 0.026 Uiso 1 1 calc R
C5 C 0.3492(3) 0.37366(12) 0.23758(7) 0.0209(4) Uani 1 1 d .
C6 C 0.2898(3) 0.28246(12) 0.26230(8) 0.0238(4) Uani 1 1 d .
H6A H 0.1612 0.2882 0.2825 0.029 Uiso 1 1 calc R
H6B H 0.3936 0.2625 0.2890 0.029 Uiso 1 1 calc R
C7 C 0.2679(3) 0.21151(12) 0.21477(8) 0.0229(4) Uani 1 1 d .
H7A H 0.2417 0.1517 0.2313 0.027 Uiso 1 1 calc R
H7B H 0.1515 0.2275 0.1913 0.027 Uiso 1 1 calc R
C8 C 0.4588(3) 0.20641(12) 0.17809(8) 0.0196(4) Uani 1 1 d .
H8 H 0.5733 0.1857 0.2017 0.023 Uiso 1 1 calc R
C9 C 0.5118(3) 0.30160(12) 0.15367(8) 0.0195(4) Uani 1 1 d .
H9 H 0.3925 0.3214 0.1317 0.023 Uiso 1 1 calc R
C10 C 0.5415(3) 0.37460(12) 0.20234(7) 0.0219(4) Uani 1 1 d .
C11 C 0.6922(3) 0.29686(12) 0.11205(8) 0.0226(4) Uani 1 1 d .
H11A H 0.7090 0.3563 0.0942 0.027 Uiso 1 1 calc R
H11B H 0.8164 0.2837 0.1330 0.027 Uiso 1 1 calc R
C12 C 0.6645(3) 0.22385(11) 0.06584(8) 0.0225(4) Uani 1 1 d .
H12A H 0.5518 0.2414 0.0414 0.027 Uiso 1 1 calc R
H12B H 0.7874 0.2210 0.0429 0.027 Uiso 1 1 calc R
C13 C 0.6214(3) 0.12893(12) 0.09102(7) 0.0192(4) Uani 1 1 d .
C14 C 0.4325(3) 0.13905(12) 0.12928(7) 0.0188(4) Uani 1 1 d .
H14 H 0.3228 0.1636 0.1054 0.023 Uiso 1 1 calc R
C15 C 0.3724(3) 0.04050(12) 0.14367(7) 0.0218(4) Uani 1 1 d .
H15A H 0.2273 0.0361 0.1520 0.026 Uiso 1 1 calc R
H15B H 0.4493 0.0182 0.1760 0.026 Uiso 1 1 calc R
C16 C 0.4265(3) -0.01371(12) 0.09000(8) 0.0240(4) Uani 1 1 d .
H16A H 0.3031 -0.0360 0.0718 0.029 Uiso 1 1 calc R
H16B H 0.5122 -0.0659 0.0994 0.029 Uiso 1 1 calc R
C17 C 0.5428(3) 0.05302(11) 0.05008(8) 0.0215(4) Uani 1 1 d .
H17 H 0.4414 0.0813 0.0250 0.026 Uiso 1 1 calc R
C18 C 0.8102(3) 0.09402(12) 0.12326(8) 0.0235(4) Uani 1 1 d .
H18A H 0.7861 0.0324 0.1360 0.035 Uiso 1 1 calc R
H18B H 0.8356 0.1329 0.1553 0.035 Uiso 1 1 calc R
H18C H 0.9270 0.0949 0.0986 0.035 Uiso 1 1 calc R
C19 C 0.7273(3) 0.35066(14) 0.24006(9) 0.0296(5) Uani 1 1 d .
H19A H 0.8505 0.3546 0.2181 0.044 Uiso 1 1 calc R
H19B H 0.7121 0.2894 0.2545 0.044 Uiso 1 1 calc R
H19C H 0.7345 0.3931 0.2711 0.044 Uiso 1 1 calc R
C20 C 0.7011(3) 0.00396(12) 0.01236(8) 0.0237(4) Uani 1 1 d .
H20 H 0.8115 -0.0173 0.0372 0.028 Uiso 1 1 calc R
C21 C 0.7975(4) 0.06689(14) -0.03177(9) 0.0406(6) Uani 1 1 d .
H21A H 0.8916 0.1080 -0.0135 0.061 Uiso 1 1 calc R
H21B H 0.6922 0.1017 -0.0503 0.061 Uiso 1 1 calc R
H21C H 0.8694 0.0306 -0.0593 0.061 Uiso 1 1 calc R
C22 C 0.6061(3) -0.08127(12) -0.01519(8) 0.0248(4) Uani 1 1 d .
H22 H 0.5499 -0.1198 0.0150 0.030 Uiso 1 1 calc R
C23 C 0.4408(4) -0.06604(14) -0.05816(10) 0.0394(6) Uani 1 1 d .
H23A H 0.4947 -0.0325 -0.0904 0.047 Uiso 1 1 calc R
H23B H 0.3303 -0.0306 -0.0417 0.047 Uiso 1 1 calc R
C24 C 0.3623(4) -0.15954(15) -0.07702(11) 0.0442(6) Uani 1 1 d .
H24A H 0.3035 -0.1913 -0.0448 0.053 Uiso 1 1 calc R
H24B H 0.2553 -0.1513 -0.1050 0.053 Uiso 1 1 calc R
C25 C 0.5320(3) -0.21712(13) -0.10197(9) 0.0316(5) Uani 1 1 d .
H25 H 0.5424 -0.1992 -0.1419 0.038 Uiso 1 1 calc R
C26 C 0.7434(3) -0.20195(12) -0.07647(8) 0.0272(5) Uani 1 1 d .
C27 C 0.4816(4) -0.31849(13) -0.10175(9) 0.0309(5) Uani 1 1 d .
H27A H 0.3469 -0.3276 -0.1170 0.046 Uiso 1 1 calc R
H27B H 0.4864 -0.3412 -0.0636 0.046 Uiso 1 1 calc R
H27C H 0.5796 -0.3509 -0.1245 0.046 Uiso 1 1 calc R

loop_
_atom_site_aniso_label
_atom_site_aniso_U_11
_atom_site_aniso_U_22
_atom_site_aniso_U_33
_atom_site_aniso_U_23
_atom_site_aniso_U_13
_atom_site_aniso_U_12
O1 0.0375(9) 0.0287(8) 0.0350(8) -0.0013(6) -0.0039(7) 0.0115(7)
O2 0.0285(8) 0.0213(6) 0.0336(7) -0.0048(6) 0.0000(6) 0.0023(6)
O3 0.0335(9) 0.0259(7) 0.0568(10) -0.0094(7) 0.0055(8) 0.0021(7)
C1 0.0303(12) 0.0241(9) 0.0291(10) -0.0083(8) 0.0079(9) -0.0099(9)
C2 0.0427(13) 0.0186(9) 0.0266(10) -0.0031(8) 0.0024(10) -0.0050(9)
C3 0.0284(12) 0.0250(9) 0.0239(9) -0.0065(8) -0.0074(9) 0.0018(9)
C4 0.0170(11) 0.0284(10) 0.0199(9) -0.0050(7) -0.0016(8) -0.0016(8)
C5 0.0210(11) 0.0233(9) 0.0185(8) -0.0024(7) -0.0040(8) -0.0048(8)
C6 0.0245(11) 0.0255(9) 0.0213(9) 0.0027(7) 0.0028(9) 0.0010(8)
C7 0.0220(11) 0.0206(9) 0.0260(9) 0.0031(7) 0.0003(9) -0.0034(8)
C8 0.0177(10) 0.0196(8) 0.0214(8) 0.0029(7) -0.0027(8) 0.0001(8)
C9 0.0175(10) 0.0174(8) 0.0234(9) 0.0004(7) -0.0010(8) -0.0011(7)
C10 0.0194(10) 0.0206(9) 0.0257(9) -0.0030(8) -0.0008(8) -0.0008(8)
C11 0.0257(11) 0.0175(8) 0.0247(9) 0.0000(7) 0.0024(9) -0.0042(8)
C12 0.0258(11) 0.0183(9) 0.0234(9) 0.0013(7) 0.0040(8) -0.0023(8)
C13 0.0214(10) 0.0161(8) 0.0203(8) 0.0007(7) -0.0017(8) -0.0018(8)
C14 0.0178(10) 0.0164(9) 0.0222(9) 0.0040(7) -0.0043(8) -0.0014(7)
C15 0.0213(10) 0.0187(9) 0.0254(9) 0.0040(7) -0.0015(8) -0.0030(8)
C16 0.0239(11) 0.0179(9) 0.0302(10) 0.0013(8) -0.0005(9) -0.0032(8)
C17 0.0242(11) 0.0166(8) 0.0237(9) 0.0018(7) -0.0031(8) 0.0004(8)
C18 0.0204(11) 0.0237(9) 0.0264(9) 0.0000(8) -0.0010(9) -0.0012(8)
C19 0.0237(12) 0.0321(11) 0.0329(10) -0.0133(8) -0.0036(9) -0.0007(9)
C20 0.0280(11) 0.0176(8) 0.0256(9) 0.0001(7) 0.0022(9) -0.0006(8)
C21 0.0571(16) 0.0250(10) 0.0397(12) -0.0030(9) 0.0210(12) -0.0056(11)
C22 0.0276(12) 0.0209(9) 0.0259(9) 0.0001(8) -0.0004(9) 0.0047(8)
C23 0.0464(15) 0.0303(11) 0.0415(12) -0.0081(10) -0.0167(12) 0.0152(10)
C24 0.0400(14) 0.0406(12) 0.0521(14) -0.0158(11) -0.0205(13) 0.0070(11)
C25 0.0381(13) 0.0254(10) 0.0312(10) -0.0004(9) -0.0020(10) 0.0003(9)
C26 0.0363(13) 0.0169(9) 0.0285(10) 0.0016(8) 0.0052(9) -0.0007(9)
C27 0.0386(13) 0.0258(10) 0.0282(10) 0.0021(8) -0.0044(10) -0.0043(9)

loop_
_atom_type_symbol
_atom_type_description
_atom_type_scat_dispersion_real
_atom_type_scat_dispersion_imag
_atom_type_scat_source
c c 0.0033 0.0016 'international tables vol c tables 4.2.6.8 and 6.1.1.4'
h h 0.0000 0.0000 'international tables vol c tables 4.2.6.8 and 6.1.1.4'
o o 0.0106 0.0060 'international tables vol c tables 4.2.6.8 and 6.1.1.4'

loop_
_geom_angle_atom_site_label_1
_geom_angle_atom_site_label_2
_geom_angle_atom_site_label_3
_geom_angle
C26 O2 C22 120.42(16)
C2 C1 C10 125.11(19)
C2 C1 H1 117.4
C10 C1 H1 117.4
C1 C2 C3 121.22(18)
C1 C2 H2 119.4
C3 C2 H2 119.4
O1 C3 C4 122.25(19)
O1 C3 C2 121.67(18)
C4 C3 C2 116.08(16)
C5 C4 C3 123.50(18)
C5 C4 H4 118.3
C3 C4 H4 118.3
C4 C5 C6 121.64(18)
C4 C5 C10 122.34(17)
C6 C5 C10 115.95(16)
C5 C6 C7 109.69(14)
C5 C6 H6A 109.7
C7 C6 H6A 109.7
C5 C6 H6B 109.7
C7 C6 H6B 109.7
H6A C6 H6B 108.2
C8 C7 C6 111.92(15)
C8 C7 H7A 109.2
C6 C7 H7A 109.2
C8 C7 H7B 109.2
C6 C7 H7B 109.2
H7A C7 H7B 107.9
C7 C8 C14 111.70(15)
C7 C8 C9 110.69(14)
C14 C8 C9 108.81(14)
C7 C8 H8 108.5
C14 C8 H8 108.5
C9 C8 H8 108.5
C11 C9 C8 111.78(14)
C11 C9 C10 113.69(15)
C8 C9 C10 111.23(14)
C11 C9 H9 106.5
C8 C9 H9 106.5
C10 C9 H9 106.5
C1 C10 C5 111.72(16)
C1 C10 C19 107.05(16)
C5 C10 C19 109.55(15)
C1 C10 C9 110.17(14)
C5 C10 C9 107.06(15)
C19 C10 C9 111.34(15)
C12 C11 C9 113.28(15)
C12 C11 H11A 108.9
C9 C11 H11A 108.9
C12 C11 H11B 108.9
C9 C11 H11B 108.9
H11A C11 H11B 107.7
C13 C12 C11 111.85(14)
C13 C12 H12A 109.2
C11 C12 H12A 109.2
C13 C12 H12B 109.2
C11 C12 H12B 109.2
H12A C12 H12B 107.9
C12 C13 C18 110.11(15)
C12 C13 C14 106.79(14)
C18 C13 C14 112.69(14)
C12 C13 C17 117.50(14)
C18 C13 C17 109.70(15)
C14 C13 C17 99.69(14)
C8 C14 C15 117.83(15)
C8 C14 C13 114.57(15)
C15 C14 C13 104.29(14)
C8 C14 H14 106.5
C15 C14 H14 106.5
C13 C14 H14 106.5
C14 C15 C16 103.97(14)
C14 C15 H15A 111.0
C16 C15 H15A 111.0
C14 C15 H15B 111.0
C16 C15 H15B 111.0
H15A C15 H15B 109.0
C15 C16 C17 106.94(14)
C15 C16 H16A 110.3
C17 C16 H16A 110.3
C15 C16 H16B 110.3
C17 C16 H16B 110.3
H16A C16 H16B 108.6
C20 C17 C16 112.86(14)
C20 C17 C13 117.88(16)
C16 C17 C13 103.28(14)
C20 C17 H17 107.4
C16 C17 H17 107.4
C13 C17 H17 107.4
C13 C18 H18A 109.5
C13 C18 H18B 109.5
H18A C18 H18B 109.5
C13 C18 H18C 109.5
H18A C18 H18C 109.5
H18B C18 H18C 109.5
C10 C19 H19A 109.5
C10 C19 H19B 109.5
H19A C19 H19B 109.5
C10 C19 H19C 109.5
H19A C19 H19C 109.5
H19B C19 H19C 109.5
C21 C20 C22 111.40(15)
C21 C20 C17 113.14(16)
C22 C20 C17 110.46(16)
C21 C20 H20 107.2
C22 C20 H20 107.2
C17 C20 H20 107.2
C20 C21 H21A 109.5
C20 C21 H21B 109.5
H21A C21 H21B 109.5
C20 C21 H21C 109.5
H21A C21 H21C 109.5
H21B C21 H21C 109.5
O2 C22 C23 109.96(16)
O2 C22 C20 105.45(16)
C23 C22 C20 117.31(16)
O2 C22 H22 107.9
C23 C22 H22 107.9
C20 C22 H22 107.9
C22 C23 C24 107.95(17)
C22 C23 H23A 110.1
C24 C23 H23A 110.1
C22 C23 H23B 110.1
C24 C23 H23B 110.1
H23A C23 H23B 108.4
C25 C24 C23 111.4(2)
C25 C24 H24A 109.4
C23 C24 H24A 109.4
C25 C24 H24B 109.4
C23 C24 H24B 109.4
H24A C24 H24B 108.0
C24 C25 C27 112.44(19)
C24 C25 C26 115.51(17)
C27 C25 C26 109.72(17)
C24 C25 H25 106.2
C27 C25 H25 106.2
C26 C25 H25 106.2
O3 C26 O2 117.44(19)
O3 C26 C25 121.77(17)
O2 C26 C25 120.62(17)
C25 C27 H27A 109.5
C25 C27 H27B 109.5
H27A C27 H27B 109.5
C25 C27 H27C 109.5
H27A C27 H27C 109.5
H27B C27 H27C 109.5

loop_
_geom_bond_atom_site_label_1
_geom_bond_atom_site_label_2
_geom_bond_distance
O1 C3 1.236(2)
O2 C26 1.348(2)
O2 C22 1.472(2)
O3 C26 1.205(3)
C1 C2 1.328(3)
C1 C10 1.503(3)
C1 H1 0.9300
C2 C3 1.460(3)
C2 H2 0.9300
C3 C4 1.454(3)
C4 C5 1.340(3)
C4 H4 0.9300
C5 C6 1.503(2)
C5 C10 1.507(3)
C6 C7 1.533(2)
C6 H6A 0.9700
C6 H6B 0.9700
C7 C8 1.520(3)
C7 H7A 0.9700
C7 H7B 0.9700
C8 C14 1.524(2)
C8 C9 1.542(2)
C8 H8 0.9800
C9 C11 1.536(3)
C9 C10 1.578(2)
C9 H9 0.9800
C10 C19 1.545(3)
C11 C12 1.535(2)
C11 H11A 0.9700
C11 H11B 0.9700
C12 C13 1.532(2)
C12 H12A 0.9700
C12 H12B 0.9700
C13 C18 1.536(3)
C13 C14 1.537(3)
C13 C17 1.556(2)
C14 C15 1.528(2)
C14 H14 0.9800
C15 C16 1.535(3)
C15 H15A 0.9700
C15 H15B 0.9700
C16 C17 1.553(3)
C16 H16A 0.9700
C16 H16B 0.9700
C17 C20 1.541(3)
C17 H17 0.9800
C18 H18A 0.9600
C18 H18B 0.9600
C18 H18C 0.9600
C19 H19A 0.9600
C19 H19B 0.9600
C19 H19C 0.9600
C20 C21 1.524(3)
C20 C22 1.534(3)
C20 H20 0.9800
C21 H21A 0.9600
C21 H21B 0.9600
C21 H21C 0.9600
C22 C23 1.498(3)
C22 H22 0.9800
C23 C24 1.523(3)
C23 H23A 0.9700
C23 H23B 0.9700
C24 C25 1.510(3)
C24 H24A 0.9700
C24 H24B 0.9700
C25 C27 1.514(3)
C25 C26 1.523(3)
C25 H25 0.9800
C27 H27A 0.9600
C27 H27B 0.9600
C27 H27C 0.9600

loop_
_geom_torsion_atom_site_label_1
_geom_torsion_atom_site_label_2
_geom_torsion_atom_site_label_3
_geom_torsion_atom_site_label_4
_geom_torsion
C10 C1 C2 C3 0.2(3)
C1 C2 C3 O1 -178.9(2)
C1 C2 C3 C4 1.4(3)
O1 C3 C4 C5 178.01(19)
C2 C3 C4 C5 -2.3(3)
C3 C4 C5 C6 -175.42(16)
C3 C4 C5 C10 1.5(3)
C4 C5 C6 C7 120.57(19)
C10 C5 C6 C7 -56.5(2)
C5 C6 C7 C8 53.8(2)
C6 C7 C8 C14 -177.33(15)
C6 C7 C8 C9 -55.92(19)
C7 C8 C9 C11 -174.72(15)
C14 C8 C9 C11 -51.6(2)
C7 C8 C9 C10 57.0(2)
C14 C8 C9 C10 -179.89(15)
C2 C1 C10 C5 -1.0(3)
C2 C1 C10 C19 -121.0(2)
C2 C1 C10 C9 117.8(2)
C4 C5 C10 C1 0.2(2)
C6 C5 C10 C1 177.24(16)
C4 C5 C10 C19 118.65(19)
C6 C5 C10 C19 -64.3(2)
C4 C5 C10 C9 -120.49(18)
C6 C5 C10 C9 56.55(19)
C11 C9 C10 C1 55.9(2)
C8 C9 C10 C1 -176.91(16)
C11 C9 C10 C5 177.53(15)
C8 C9 C10 C5 -55.23(19)
C11 C9 C10 C19 -62.76(19)
C8 C9 C10 C19 64.5(2)
C8 C9 C11 C12 51.5(2)
C10 C9 C11 C12 178.42(15)
C9 C11 C12 C13 -54.5(2)
C11 C12 C13 C18 -66.7(2)
C11 C12 C13 C14 56.0(2)
C11 C12 C13 C17 166.80(17)
C7 C8 C14 C15 -55.6(2)
C9 C8 C14 C15 -178.11(16)
C7 C8 C14 C13 -178.86(14)
C9 C8 C14 C13 58.6(2)
C12 C13 C14 C8 -60.45(18)
C18 C13 C14 C8 60.58(19)
C17 C13 C14 C8 176.81(14)
C12 C13 C14 C15 169.30(14)
C18 C13 C14 C15 -69.67(18)
C17 C13 C14 C15 46.56(16)
C8 C14 C15 C16 -162.32(16)
C13 C14 C15 C16 -34.03(18)
C14 C15 C16 C17 7.7(2)
C15 C16 C17 C20 149.26(16)
C15 C16 C17 C13 20.87(19)
C12 C13 C17 C20 79.4(2)
C18 C13 C17 C20 -47.3(2)
C14 C13 C17 C20 -165.80(15)
C12 C13 C17 C16 -155.38(16)
C18 C13 C17 C16 77.88(18)
C14 C13 C17 C16 -40.60(17)
C16 C17 C20 C21 173.10(18)
C13 C17 C20 C21 -66.6(2)
C16 C17 C20 C22 47.4(2)
C13 C17 C20 C22 167.79(15)
C26 O2 C22 C23 -42.3(2)
C26 O2 C22 C20 -169.65(15)
C21 C20 C22 O2 63.4(2)
C17 C20 C22 O2 -169.95(14)
C21 C20 C22 C23 -59.4(3)
C17 C20 C22 C23 67.3(2)
O2 C22 C23 C24 62.7(2)
C20 C22 C23 C24 -176.88(19)
C22 C23 C24 C25 -58.8(3)
C23 C24 C25 C27 159.59(19)
C23 C24 C25 C26 32.6(3)
C22 O2 C26 O3 -169.07(17)
C22 O2 C26 C25 15.7(2)
C24 C25 C26 O3 174.2(2)
C27 C25 C26 O3 45.9(3)
C24 C25 C26 O2 -10.7(3)
C27 C25 C26 O2 -139.07(18)

loop_
_cod_related_entry_id
_cod_related_entry_code
_cod_related_entry_database
1 10255899 ChemSpider
